data_9007819
loop_
_publ_author_name
'Okuda, M.'
'Ishihara, M.'
'Yamanaka, M.'
'Ohba, S.'
'Saito, Y.'

_publ_section_title
;
 Structures of lead chlorite, magnesium chlorite hexahydrate
 and silver chlorite
 Sample: Compound (III)
;
_journal_name_full 'Acta Crystallographica, Section C'
_journal_page_first 1755
_journal_page_last 1759
_journal_paper_doi 10.1107/S010827019000066X
_journal_volume 46
_journal_year 1990
_chemical_formula_structural AgClO2
_chemical_formula_sum 'Ag Cl O2'
_space_group_IT_number 54
_symmetry_space_group_name_Hall '-P 2a 2ac'
_symmetry_space_group_name_H-M 'P c c a'
_cell_angle_alpha 90
_cell_angle_beta 90
_cell_angle_gamma 90
_cell_length_a 6.0754
_cell_length_b 6.6796
_cell_length_c 6.1226
_cell_formula_units_Z 4
_cell_volume 248.463
_database_code_amcsd 0010181
_exptl_crystal_density_diffrn 4.687
_cod_database_code 9007819
_amcsd_formula_title AgClO2

loop_
_space_group_symop_operation_xyz
x,y,z
x,-y,1/2+z
-x,y,1/2-z
1/2-x,y,1/2+z
1/2+x,-y,1/2-z
1/2+x,y,-z
1/2-x,-y,z
-x,-y,-z

loop_
_atom_site_label
_atom_site_fract_x
_atom_site_fract_y
_atom_site_fract_z
_atom_site_U_iso_or_equiv
Ag 0.00000 0.11313 0.25000 0.03040
Cl 0.00000 0.63240 0.25000 0.02786
O 0.35090 0.22740 0.10560 0.03546

loop_
_cod_related_entry_id
_cod_related_entry_database
_cod_related_entry_code
1 AMCSD 0010181
